data_7014833
loop_
_publ_author_name
'Gu, Shaojin'
'Xu, Daichao'
'Chen, Wanzhi'

_publ_section_title
;
 Heterobimetallic complexes containing an N-heterocyclic carbene based
 multidentate ligand and catalyzed tandem click/Sonogashira reactions.
;
_journal_issue 7
_journal_name_full 'Dalton transactions (Cambridge, England : 2003)'
_journal_page_first 1576
_journal_page_last 1583
_journal_paper_doi 10.1039/c0dt01211d
_journal_volume 40
_journal_year 2011
_chemical_formula_sum 'C46 H36 Co F18 N12 P3'
_chemical_formula_weight 1250.71
_chemical_name_systematic
;
?
;
_space_group_IT_number 2
_symmetry_cell_setting triclinic
_symmetry_space_group_name_Hall '-P 1'
_symmetry_space_group_name_H-M 'P -1'
_atom_sites_solution_hydrogens geom
_atom_sites_solution_primary direct
_atom_sites_solution_secondary difmap
_audit_creation_method SHELXL-97
_cell_angle_alpha 81.067(2)
_cell_angle_beta 73.9700(10)
_cell_angle_gamma 81.180(2)
_cell_formula_units_Z 2
_cell_length_a 11.6398(10)
_cell_length_b 13.6787(14)
_cell_length_c 16.929(2)
_cell_measurement_temperature 298(2)
_cell_volume 2541.8(5)
_computing_cell_refinement 'Bruker SMART'
_computing_data_collection 'Bruker SMART'
_computing_data_reduction 'Bruker SAINT'
_computing_molecular_graphics 'Bruker SHELXTL'
_computing_publication_material 'Bruker SHELXTL'
_computing_structure_refinement 'Bruker SHELXTL'
_computing_structure_solution 'Bruker SHELXTL'
_diffrn_ambient_temperature 298(2)
_diffrn_measured_fraction_theta_full 0.967
_diffrn_measured_fraction_theta_max 0.967
_diffrn_radiation_monochromator graphite
_diffrn_radiation_source 'fine-focus sealed tube'
_diffrn_radiation_type MoK\a
_diffrn_radiation_wavelength 0.71073
_diffrn_reflns_av_R_equivalents 0.0483
_diffrn_reflns_av_sigmaI/netI 0.1216
_diffrn_reflns_limit_h_max 13
_diffrn_reflns_limit_h_min -12
_diffrn_reflns_limit_k_max 11
_diffrn_reflns_limit_k_min -16
_diffrn_reflns_limit_l_max 20
_diffrn_reflns_limit_l_min -16
_diffrn_reflns_number 12406
_diffrn_reflns_theta_full 25.01
_diffrn_reflns_theta_max 25.01
_diffrn_reflns_theta_min 1.52
_exptl_absorpt_coefficient_mu 0.547
_exptl_absorpt_correction_T_max 0.8531
_exptl_absorpt_correction_T_min 0.8232
_exptl_absorpt_correction_type multi-scan
_exptl_absorpt_process_details sadabs
_exptl_crystal_colour yellow
_exptl_crystal_density_diffrn 1.634
_exptl_crystal_density_method 'not measured'
_exptl_crystal_description block
_exptl_crystal_F_000 1260
_exptl_crystal_size_max 0.37
_exptl_crystal_size_mid 0.35
_exptl_crystal_size_min 0.30
_refine_diff_density_max 0.883
_refine_diff_density_min -0.681
_refine_diff_density_rms 0.095
_refine_ls_extinction_method none
_refine_ls_goodness_of_fit_ref 1.001
_refine_ls_hydrogen_treatment constr
_refine_ls_matrix_type full
_refine_ls_number_parameters 761
_refine_ls_number_reflns 8655
_refine_ls_number_restraints 0
_refine_ls_restrained_S_all 1.001
_refine_ls_R_factor_all 0.1497
_refine_ls_R_factor_gt 0.0691
_refine_ls_shift/su_max 0.001
_refine_ls_shift/su_mean 0.000
_refine_ls_structure_factor_coef Fsqd
_refine_ls_weighting_details 'calc w=1/[\s^2^(Fo^2^)+(0.1000P)^2^+0.0000P] where P=(Fo^2^+2Fc^2^)/3'
_refine_ls_weighting_scheme calc
_refine_ls_wR_factor_gt 0.1637
_refine_ls_wR_factor_ref 0.2115
_reflns_number_gt 4294
_reflns_number_total 8655
_reflns_threshold_expression >2sigma(I)
_cod_data_source_file C0DT01211D.TXT
_cod_data_source_block 080602c
_cod_depositor_comments
;
The following automatic conversions were performed:
'_symmetry_cell_setting' value 'Triclinic' changed to 'triclinic'
according to '/home/saulius/struct/CIF-dictionaries/cif_core.dic'
dictionary named 'cif_core.dic' version 2.4.1 from 2010-06-29.

Automatic conversion script
Id: cif_fix_enum 1555 2011-01-17 13:19:09Z saulius 
;
_cod_original_sg_symbol_H-M 'P-1 '
_cod_database_code 7014833

loop_
_symmetry_equiv_pos_as_xyz
'x, y, z'
'-x, -y, -z'

loop_
_atom_site_label
_atom_site_type_symbol
_atom_site_fract_x
_atom_site_fract_y
_atom_site_fract_z
_atom_site_U_iso_or_equiv
_atom_site_adp_type
_atom_site_occupancy
_atom_site_symmetry_multiplicity
_atom_site_calc_flag
_atom_site_refinement_flags
_atom_site_disorder_assembly
_atom_site_disorder_group
Co1 Co 0.73926(7) 0.74961(5) 0.70022(5) 0.0342(3) Uani 1 1 d . . .
F1 F 0.1218(5) 0.6903(4) 0.5634(3) 0.1115(18) Uani 1 1 d . . .
F2 F 0.3172(6) 0.5439(4) 0.4585(3) 0.147(3) Uani 1 1 d . . .
F3 F 0.1248(5) 0.5446(4) 0.5220(4) 0.139(2) Uani 1 1 d . . .
F4 F 0.1865(4) 0.6744(3) 0.4300(3) 0.0872(14) Uani 1 1 d . . .
F5 F 0.3133(5) 0.6930(4) 0.5015(4) 0.129(2) Uani 1 1 d . . .
F6 F 0.2584(4) 0.5615(3) 0.5921(3) 0.0901(15) Uani 1 1 d . . .
F7 F 0.2143(6) 0.9754(5) 0.1375(5) 0.182(4) Uani 1 1 d . . .
F8 F 0.0275(5) 0.8228(4) 0.1835(4) 0.129(2) Uani 1 1 d . . .
F9 F 0.2015(7) 0.8292(6) 0.0954(5) 0.206(4) Uani 1 1 d . . .
F10 F 0.0628(5) 0.9545(4) 0.0878(3) 0.1148(18) Uani 1 1 d . . .
F11 F 0.0394(7) 0.9654(5) 0.2198(4) 0.171(3) Uani 1 1 d . . .
F12 F 0.1840(6) 0.8383(4) 0.2258(4) 0.145(3) Uani 1 1 d . . .
F13 F 0.6075(5) 0.6230(3) 0.2412(3) 0.1166(19) Uani 1 1 d . A .
F14 F 0.5893(7) 0.8346(4) 0.1365(4) 0.157(3) Uani 1 1 d . A .
F15 F 0.557(2) 0.7897(12) 0.2637(9) 0.120(9) Uani 0.62(3) 1 d P A 1
F16 F 0.4637(12) 0.7385(16) 0.1864(14) 0.153(8) Uani 0.62(3) 1 d P A 1
F17 F 0.635(2) 0.6831(9) 0.1040(7) 0.123(9) Uani 0.62(3) 1 d P A 1
F18 F 0.7331(11) 0.7293(11) 0.1874(15) 0.126(7) Uani 0.62(3) 1 d P A 1
F15' F 0.668(4) 0.768(2) 0.240(2) 0.146(17) Uani 0.38(3) 1 d P A 2
F16' F 0.4816(19) 0.7367(16) 0.2631(14) 0.099(10) Uani 0.38(3) 1 d P A 2
F17' F 0.519(3) 0.6729(17) 0.1497(17) 0.108(10) Uani 0.38(3) 1 d P A 2
F18' F 0.707(2) 0.696(2) 0.1240(19) 0.145(13) Uani 0.38(3) 1 d P A 2
N1 N 0.5934(4) 0.6125(4) 0.6887(3) 0.0381(12) Uani 1 1 d . . .
N2 N 0.4968(4) 0.7541(4) 0.6565(3) 0.0430(13) Uani 1 1 d . . .
N3 N 0.7642(4) 0.6108(3) 0.7241(3) 0.0345(11) Uani 1 1 d . . .
N4 N 0.8975(4) 0.7398(3) 0.7295(3) 0.0351(12) Uani 1 1 d . . .
N5 N 0.3553(5) 0.8224(4) 0.7955(3) 0.0554(15) Uani 1 1 d . . .
N6 N 0.6258(4) 0.8959(3) 0.8031(3) 0.0373(12) Uani 1 1 d . . .
N7 N 0.6054(4) 0.7606(3) 0.8865(3) 0.0400(12) Uani 1 1 d . . .
N8 N 0.7248(4) 0.8876(3) 0.6699(3) 0.0364(12) Uani 1 1 d . . .
N9 N 0.8230(4) 0.7502(3) 0.5770(3) 0.0349(12) Uani 1 1 d . . .
N10 N 0.4657(5) 0.5797(4) 0.8769(3) 0.0526(14) Uani 1 1 d . . .
N11 N 0.5834(8) 0.8522(7) 0.4575(5) 0.115(3) Uani 1 1 d . . .
N12' N 0.8750(10) 0.6618(10) 0.9367(7) 0.128(6) Uani 0.76(2) 1 d P B 2
P1 P 0.22046(17) 0.61605(14) 0.51124(12) 0.0544(5) Uani 1 1 d . . .
P2 P 0.1253(2) 0.89837(15) 0.15594(13) 0.0641(6) Uani 1 1 d . . .
P3 P 0.5978(2) 0.73014(15) 0.18747(13) 0.0644(6) Uani 1 1 d . . .
C1 C 0.5951(5) 0.7150(5) 0.6819(3) 0.0401(15) Uani 1 1 d . . .
C2 C 0.4313(6) 0.6787(6) 0.6508(4) 0.0575(19) Uani 1 1 d . . .
H2 H 0.3585 0.6881 0.6363 0.069 Uiso 1 1 calc R . .
C3 C 0.4921(6) 0.5909(5) 0.6697(4) 0.0516(17) Uani 1 1 d . . .
H3 H 0.4707 0.5280 0.6701 0.062 Uiso 1 1 calc R . .
C4 C 0.6884(5) 0.5528(4) 0.7148(3) 0.0359(14) Uani 1 1 d . . .
C5 C 0.7115(6) 0.4485(4) 0.7267(4) 0.0453(16) Uani 1 1 d . . .
H5 H 0.6578 0.4084 0.7202 0.054 Uiso 1 1 calc R . .
C6 C 0.8161(7) 0.4071(5) 0.7483(4) 0.0532(18) Uani 1 1 d . . .
H6 H 0.8316 0.3382 0.7584 0.064 Uiso 1 1 calc R . .
C7 C 0.9008(6) 0.4679(4) 0.7553(4) 0.0419(15) Uani 1 1 d . . .
C8 C 0.8682(5) 0.5717(4) 0.7419(3) 0.0332(14) Uani 1 1 d . . .
C9 C 0.9432(5) 0.6420(4) 0.7459(3) 0.0349(14) Uani 1 1 d . . .
C10 C 1.0504(5) 0.6108(5) 0.7662(4) 0.0458(16) Uani 1 1 d . . .
C11 C 1.1181(6) 0.6874(6) 0.7708(4) 0.0558(19) Uani 1 1 d . . .
H11 H 1.1917 0.6715 0.7841 0.067 Uiso 1 1 calc R . .
C12 C 1.0726(6) 0.7843(5) 0.7555(4) 0.0531(18) Uani 1 1 d . . .
H12 H 1.1157 0.8348 0.7589 0.064 Uiso 1 1 calc R . .
C13 C 0.9641(5) 0.8091(5) 0.7352(4) 0.0447(16) Uani 1 1 d . . .
H13 H 0.9361 0.8761 0.7252 0.054 Uiso 1 1 calc R . .
C14 C 1.0125(6) 0.4367(5) 0.7760(4) 0.0559(19) Uani 1 1 d . . .
H14 H 1.0368 0.3690 0.7866 0.067 Uiso 1 1 calc R . .
C15 C 1.0842(6) 0.5044(5) 0.7805(4) 0.060(2) Uani 1 1 d . . .
H15 H 1.1572 0.4817 0.7931 0.072 Uiso 1 1 calc R . .
C16 C 0.4513(5) 0.8603(5) 0.6486(4) 0.0474(17) Uani 1 1 d . . .
H16A H 0.4055 0.8735 0.6073 0.057 Uiso 1 1 calc R . .
H16B H 0.5189 0.8992 0.6294 0.057 Uiso 1 1 calc R . .
C17 C 0.3719(5) 0.8930(5) 0.7298(4) 0.0417(15) Uani 1 1 d . . .
C18 C 0.3191(7) 0.9892(5) 0.7335(5) 0.067(2) Uani 1 1 d . . .
H18 H 0.3320 1.0356 0.6865 0.081 Uiso 1 1 calc R . .
C19 C 0.2464(7) 1.0164(6) 0.8078(6) 0.076(2) Uani 1 1 d . . .
H19 H 0.2100 1.0816 0.8118 0.091 Uiso 1 1 calc R . .
C20 C 0.2283(6) 0.9457(6) 0.8763(5) 0.065(2) Uani 1 1 d . . .
H20 H 0.1798 0.9622 0.9272 0.078 Uiso 1 1 calc R . .
C21 C 0.2826(6) 0.8522(6) 0.8677(4) 0.063(2) Uani 1 1 d . . .
H21 H 0.2696 0.8049 0.9141 0.076 Uiso 1 1 calc R . .
C22 C 0.6517(5) 0.7937(4) 0.8069(4) 0.0319(13) Uani 1 1 d . . .
C23 C 0.5536(6) 0.8396(5) 0.9319(4) 0.0552(18) Uani 1 1 d . . .
H23 H 0.5165 0.8349 0.9884 0.066 Uiso 1 1 calc R . .
C24 C 0.5667(6) 0.9244(5) 0.8797(4) 0.0539(18) Uani 1 1 d . . .
H24 H 0.5410 0.9891 0.8928 0.065 Uiso 1 1 calc R . .
C25 C 0.6702(5) 0.9510(4) 0.7253(4) 0.0381(14) Uani 1 1 d . . .
C26 C 0.6622(6) 1.0535(4) 0.7035(4) 0.0510(17) Uani 1 1 d . . .
H26 H 0.6230 1.0968 0.7424 0.061 Uiso 1 1 calc R . .
C27 C 0.7137(7) 1.0897(5) 0.6224(5) 0.061(2) Uani 1 1 d . . .
H27 H 0.7093 1.1581 0.6069 0.073 Uiso 1 1 calc R . .
C28 C 0.7729(6) 1.0247(4) 0.5630(4) 0.0478(17) Uani 1 1 d . . .
C29 C 0.7763(5) 0.9228(4) 0.5909(4) 0.0362(14) Uani 1 1 d . . .
C30 C 0.8292(5) 0.8474(4) 0.5399(4) 0.0354(14) Uani 1 1 d . . .
C31 C 0.8816(6) 0.8729(5) 0.4553(4) 0.0463(16) Uani 1 1 d . . .
C32 C 0.9266(6) 0.7941(5) 0.4064(4) 0.0559(18) Uani 1 1 d . . .
H32 H 0.9618 0.8066 0.3500 0.067 Uiso 1 1 calc R . .
C33 C 0.9171(6) 0.6991(5) 0.4440(4) 0.0542(18) Uani 1 1 d . . .
H33 H 0.9452 0.6464 0.4124 0.065 Uiso 1 1 calc R . .
C34 C 0.8658(5) 0.6786(4) 0.5296(4) 0.0416(15) Uani 1 1 d . . .
H34 H 0.8621 0.6127 0.5532 0.050 Uiso 1 1 calc R . .
C35 C 0.8294(7) 1.0503(5) 0.4763(5) 0.065(2) Uani 1 1 d . . .
H35 H 0.8306 1.1170 0.4544 0.078 Uiso 1 1 calc R . .
C36 C 0.8805(7) 0.9788(5) 0.4269(4) 0.063(2) Uani 1 1 d . . .
H36 H 0.9171 0.9982 0.3717 0.076 Uiso 1 1 calc R . .
C37 C 0.6049(6) 0.6545(4) 0.9250(4) 0.0472(17) Uani 1 1 d . . .
H37A H 0.6262 0.6479 0.9772 0.057 Uiso 1 1 calc R . .
H37B H 0.6644 0.6124 0.8888 0.057 Uiso 1 1 calc R . .
C38 C 0.4828(6) 0.6216(4) 0.9394(4) 0.0413(15) Uani 1 1 d . . .
C39 C 0.3930(6) 0.6342(5) 1.0110(4) 0.0571(19) Uani 1 1 d . . .
H39 H 0.4074 0.6632 1.0531 0.069 Uiso 1 1 calc R . .
C40 C 0.2814(7) 0.6037(5) 1.0202(5) 0.068(2) Uani 1 1 d . . .
H40 H 0.2197 0.6121 1.0679 0.081 Uiso 1 1 calc R . .
C41 C 0.2647(7) 0.5610(5) 0.9569(5) 0.066(2) Uani 1 1 d . . .
H41 H 0.1912 0.5390 0.9612 0.079 Uiso 1 1 calc R . .
C42 C 0.3568(7) 0.5508(5) 0.8876(5) 0.062(2) Uani 1 1 d . . .
H42 H 0.3434 0.5222 0.8451 0.075 Uiso 1 1 calc R . .
C43 C 0.5961(8) 0.7718(8) 0.4439(5) 0.079(3) Uani 1 1 d . . .
C44 C 0.6115(8) 0.6694(7) 0.4275(6) 0.093(3) Uani 1 1 d . . .
H44A H 0.6116 0.6260 0.4778 0.139 Uiso 1 1 calc R . .
H44B H 0.6866 0.6562 0.3872 0.139 Uiso 1 1 calc R . .
H44C H 0.5466 0.6581 0.4065 0.139 Uiso 1 1 calc R . .
C45 C 0.9019(9) 0.7220(9) 0.9685(6) 0.101(3) Uani 1 1 d . . .
C46 C 0.9269(10) 0.8044(8) 1.0008(7) 0.141(5) Uani 1 1 d . B .
H46A H 0.9857 0.8393 0.9592 0.212 Uiso 1 1 calc R . .
H46B H 0.9576 0.7806 1.0483 0.212 Uiso 1 1 calc R . .
H46C H 0.8543 0.8487 1.0166 0.212 Uiso 1 1 calc R . .

loop_
_atom_site_aniso_label
_atom_site_aniso_U_11
_atom_site_aniso_U_22
_atom_site_aniso_U_33
_atom_site_aniso_U_23
_atom_site_aniso_U_13
_atom_site_aniso_U_12
Co1 0.0392(5) 0.0354(5) 0.0269(5) 0.0048(3) -0.0079(4) -0.0103(3)
F1 0.139(5) 0.098(4) 0.074(4) -0.017(3) -0.007(3) 0.024(3)
F2 0.173(6) 0.174(6) 0.055(4) -0.024(3) -0.027(3) 0.103(4)
F3 0.153(5) 0.086(4) 0.207(7) 0.017(4) -0.089(5) -0.059(3)
F4 0.104(3) 0.100(3) 0.065(3) 0.000(2) -0.046(3) 0.003(3)
F5 0.137(5) 0.142(5) 0.133(5) 0.068(4) -0.088(4) -0.081(4)
F6 0.127(4) 0.093(3) 0.051(3) 0.017(2) -0.036(3) -0.017(3)
F7 0.180(6) 0.181(6) 0.226(8) 0.103(6) -0.129(6) -0.130(5)
F8 0.153(5) 0.123(4) 0.129(5) 0.045(4) -0.068(4) -0.072(4)
F9 0.209(8) 0.234(8) 0.132(7) -0.072(6) -0.013(6) 0.099(7)
F10 0.141(5) 0.123(4) 0.083(4) 0.037(3) -0.055(4) -0.026(3)
F11 0.238(8) 0.121(5) 0.133(6) -0.054(5) -0.003(6) -0.003(5)
F12 0.210(6) 0.114(4) 0.158(6) 0.055(4) -0.139(5) -0.064(4)
F13 0.194(6) 0.078(3) 0.072(4) 0.005(3) -0.021(4) -0.034(3)
F14 0.291(9) 0.078(4) 0.117(5) 0.025(3) -0.098(6) -0.019(5)
F15 0.180(18) 0.102(11) 0.084(8) -0.050(7) -0.059(10) 0.051(12)
F16 0.096(9) 0.184(16) 0.21(2) -0.055(13) -0.066(10) -0.024(8)
F17 0.23(3) 0.092(8) 0.048(7) -0.024(5) -0.044(12) -0.003(11)
F18 0.077(8) 0.135(11) 0.17(2) -0.017(11) -0.047(9) 0.000(7)
F15' 0.26(5) 0.08(2) 0.15(3) 0.033(16) -0.12(3) -0.11(2)
F16' 0.095(14) 0.087(13) 0.085(14) -0.001(10) 0.016(10) -0.002(9)
F17' 0.14(2) 0.108(16) 0.10(2) -0.012(12) -0.071(17) -0.038(14)
F18' 0.088(17) 0.23(3) 0.08(2) -0.017(18) 0.044(12) -0.016(15)
N1 0.037(3) 0.049(3) 0.030(3) -0.007(2) -0.007(2) -0.012(2)
N2 0.038(3) 0.062(4) 0.027(3) -0.004(2) -0.007(2) -0.005(3)
N3 0.041(3) 0.035(3) 0.027(3) 0.006(2) -0.010(2) -0.007(2)
N4 0.038(3) 0.038(3) 0.026(3) 0.002(2) -0.004(2) -0.009(2)
N5 0.057(4) 0.059(4) 0.040(4) 0.005(3) -0.004(3) -0.001(3)
N6 0.047(3) 0.033(3) 0.032(3) -0.001(2) -0.011(2) -0.006(2)
N7 0.048(3) 0.044(3) 0.028(3) 0.002(2) -0.009(2) -0.012(2)
N8 0.042(3) 0.034(3) 0.032(3) 0.006(2) -0.011(2) -0.006(2)
N9 0.029(3) 0.046(3) 0.032(3) 0.000(2) -0.010(2) -0.011(2)
N10 0.071(4) 0.056(4) 0.032(3) -0.006(3) -0.011(3) -0.010(3)
N11 0.157(8) 0.112(7) 0.056(6) -0.005(5) 0.010(5) -0.031(6)
N12' 0.128(10) 0.189(14) 0.071(9) -0.047(8) 0.021(7) -0.089(9)
P1 0.0654(12) 0.0581(12) 0.0415(12) -0.0013(9) -0.0166(10) -0.0120(10)
P2 0.0853(15) 0.0556(12) 0.0534(14) 0.0038(10) -0.0234(12) -0.0144(11)
P3 0.0775(16) 0.0646(14) 0.0500(13) -0.0077(10) -0.0128(11) -0.0110(11)
C1 0.044(4) 0.052(4) 0.019(3) 0.002(3) 0.001(3) -0.010(3)
C2 0.046(4) 0.091(6) 0.042(4) -0.014(4) -0.013(3) -0.018(4)
C3 0.049(4) 0.066(5) 0.042(4) -0.010(3) -0.004(3) -0.025(4)
C4 0.045(4) 0.038(4) 0.022(3) -0.004(3) -0.003(3) -0.009(3)
C5 0.069(5) 0.040(4) 0.027(4) -0.005(3) -0.006(3) -0.017(3)
C6 0.083(5) 0.031(4) 0.040(4) 0.004(3) -0.013(4) -0.005(4)
C7 0.054(4) 0.039(4) 0.026(4) 0.003(3) -0.003(3) -0.005(3)
C8 0.040(3) 0.039(3) 0.017(3) -0.001(2) -0.007(3) 0.000(3)
C9 0.039(3) 0.040(3) 0.022(3) 0.002(3) -0.005(3) -0.002(3)
C10 0.039(4) 0.064(5) 0.031(4) -0.001(3) -0.009(3) -0.001(3)
C11 0.037(4) 0.085(6) 0.044(4) 0.002(4) -0.015(3) -0.007(4)
C12 0.046(4) 0.066(5) 0.051(5) 0.003(4) -0.013(3) -0.027(4)
C13 0.045(4) 0.050(4) 0.040(4) 0.005(3) -0.013(3) -0.016(3)
C14 0.066(5) 0.043(4) 0.048(5) 0.008(3) -0.012(4) 0.008(4)
C15 0.054(4) 0.066(5) 0.050(5) 0.007(4) -0.015(4) 0.014(4)
C16 0.035(4) 0.069(5) 0.034(4) 0.003(3) -0.011(3) -0.001(3)
C17 0.032(3) 0.056(4) 0.036(4) 0.001(3) -0.008(3) -0.010(3)
C18 0.076(5) 0.054(5) 0.062(6) 0.012(4) -0.010(4) -0.010(4)
C19 0.072(5) 0.056(5) 0.083(7) -0.015(5) 0.007(5) -0.004(4)
C20 0.059(5) 0.080(6) 0.050(5) -0.015(4) 0.002(4) -0.009(4)
C21 0.062(5) 0.078(6) 0.041(5) 0.010(4) -0.010(4) -0.006(4)
C22 0.027(3) 0.040(3) 0.032(4) -0.004(3) -0.011(3) -0.007(2)
C23 0.074(5) 0.059(5) 0.028(4) -0.010(3) 0.000(3) -0.014(4)
C24 0.066(5) 0.052(4) 0.044(5) -0.013(4) -0.009(4) -0.007(4)
C25 0.040(3) 0.041(4) 0.034(4) -0.001(3) -0.009(3) -0.009(3)
C26 0.067(5) 0.035(4) 0.051(5) -0.004(3) -0.017(4) -0.002(3)
C27 0.088(5) 0.035(4) 0.060(5) 0.006(4) -0.028(4) -0.007(4)
C28 0.062(4) 0.037(4) 0.048(4) 0.011(3) -0.023(4) -0.013(3)
C29 0.043(3) 0.039(3) 0.028(4) 0.008(3) -0.014(3) -0.011(3)
C30 0.038(3) 0.041(4) 0.028(3) 0.005(3) -0.012(3) -0.009(3)
C31 0.053(4) 0.057(4) 0.023(4) 0.007(3) -0.004(3) -0.013(3)
C32 0.060(4) 0.075(5) 0.026(4) 0.003(4) -0.002(3) -0.014(4)
C33 0.058(4) 0.068(5) 0.032(4) -0.008(3) -0.001(3) -0.013(4)
C34 0.042(4) 0.044(4) 0.034(4) 0.002(3) -0.005(3) -0.006(3)
C35 0.095(6) 0.049(4) 0.045(5) 0.020(4) -0.017(4) -0.021(4)
C36 0.084(5) 0.058(5) 0.037(4) 0.017(4) -0.006(4) -0.019(4)
C37 0.062(4) 0.049(4) 0.028(4) 0.004(3) -0.014(3) -0.003(3)
C38 0.058(4) 0.035(3) 0.024(4) 0.008(3) -0.007(3) -0.003(3)
C39 0.077(5) 0.061(5) 0.035(4) 0.003(3) -0.016(4) -0.018(4)
C40 0.064(5) 0.082(6) 0.041(5) 0.009(4) 0.009(4) -0.018(4)
C41 0.070(5) 0.068(5) 0.059(6) 0.019(4) -0.022(5) -0.025(4)
C42 0.079(6) 0.061(5) 0.051(5) -0.004(4) -0.020(4) -0.014(4)
C43 0.085(6) 0.102(8) 0.037(5) 0.001(5) -0.004(4) -0.008(6)
C44 0.110(7) 0.096(7) 0.073(7) 0.004(5) -0.032(6) -0.012(6)
C45 0.108(8) 0.124(9) 0.061(7) -0.019(6) 0.026(6) -0.061(7)
C46 0.177(12) 0.146(10) 0.099(10) -0.030(8) 0.012(8) -0.084(9)

loop_
_atom_type_symbol
_atom_type_description
_atom_type_scat_dispersion_real
_atom_type_scat_dispersion_imag
_atom_type_scat_source
C C 0.0033 0.0016 'International Tables Vol C Tables 4.2.6.8 and 6.1.1.4'
H H 0.0000 0.0000 'International Tables Vol C Tables 4.2.6.8 and 6.1.1.4'
N N 0.0061 0.0033 'International Tables Vol C Tables 4.2.6.8 and 6.1.1.4'
F F 0.0171 0.0103 'International Tables Vol C Tables 4.2.6.8 and 6.1.1.4'
Co Co 0.3494 0.9721 'International Tables Vol C Tables 4.2.6.8 and 6.1.1.4'
P P 0.1023 0.0942 'International Tables Vol C Tables 4.2.6.8 and 6.1.1.4'

loop_
_geom_angle_atom_site_label_1
_geom_angle_atom_site_label_2
_geom_angle_atom_site_label_3
_geom_angle
_geom_angle_site_symmetry_1
_geom_angle_site_symmetry_3
_geom_angle_publ_flag
N8 Co1 N3 175.7(2) . . ?
N8 Co1 C1 101.6(2) . . ?
N3 Co1 C1 80.4(2) . . ?
N8 Co1 C22 80.3(2) . . ?
N3 Co1 C22 103.5(2) . . ?
C1 Co1 C22 92.0(2) . . ?
N8 Co1 N4 96.25(19) . . ?
N3 Co1 N4 81.8(2) . . ?
C1 Co1 N4 162.1(2) . . ?
C22 Co1 N4 91.2(2) . . ?
N8 Co1 N9 81.7(2) . . ?
N3 Co1 N9 94.53(19) . . ?
C1 Co1 N9 90.4(2) . . ?
C22 Co1 N9 162.0(2) . . ?
N4 Co1 N9 91.94(18) . . ?
C3 N1 C1 110.8(5) . . ?
C3 N1 C4 133.1(5) . . ?
C1 N1 C4 116.1(5) . . ?
C1 N2 C2 110.6(6) . . ?
C1 N2 C16 125.5(5) . . ?
C2 N2 C16 123.2(5) . . ?
C4 N3 C8 121.0(5) . . ?
C4 N3 Co1 121.4(4) . . ?
C8 N3 Co1 117.3(4) . . ?
C13 N4 C9 116.1(5) . . ?
C13 N4 Co1 132.4(4) . . ?
C9 N4 Co1 111.4(4) . . ?
C17 N5 C21 116.0(6) . . ?
C24 N6 C22 111.2(5) . . ?
C24 N6 C25 132.3(5) . . ?
C22 N6 C25 116.3(5) . . ?
C22 N7 C23 110.7(5) . . ?
C22 N7 C37 127.1(5) . . ?
C23 N7 C37 122.2(5) . . ?
C25 N8 C29 120.0(5) . . ?
C25 N8 Co1 121.5(4) . . ?
C29 N8 Co1 118.4(4) . . ?
C34 N9 C30 117.7(5) . . ?
C34 N9 Co1 132.7(4) . . ?
C30 N9 Co1 109.6(4) . . ?
C42 N10 C38 116.9(6) . . ?
F3 P1 F2 90.3(4) . . ?
F3 P1 F1 89.7(3) . . ?
F2 P1 F1 179.0(3) . . ?
F3 P1 F5 177.3(4) . . ?
F2 P1 F5 92.2(4) . . ?
F1 P1 F5 87.7(3) . . ?
F3 P1 F6 91.8(3) . . ?
F2 P1 F6 89.4(3) . . ?
F1 P1 F6 91.6(3) . . ?
F5 P1 F6 89.0(3) . . ?
F3 P1 F4 90.8(3) . . ?
F2 P1 F4 90.9(3) . . ?
F1 P1 F4 88.1(3) . . ?
F5 P1 F4 88.4(3) . . ?
F6 P1 F4 177.4(3) . . ?
F9 P2 F7 96.4(5) . . ?
F9 P2 F11 176.1(5) . . ?
F7 P2 F11 87.5(4) . . ?
F9 P2 F10 90.2(4) . . ?
F7 P2 F10 91.8(3) . . ?
F11 P2 F10 89.3(4) . . ?
F9 P2 F8 88.9(5) . . ?
F7 P2 F8 174.3(4) . . ?
F11 P2 F8 87.2(4) . . ?
F10 P2 F8 90.3(3) . . ?
F9 P2 F12 89.7(4) . . ?
F7 P2 F12 90.8(3) . . ?
F11 P2 F12 90.7(4) . . ?
F10 P2 F12 177.4(3) . . ?
F8 P2 F12 87.1(3) . . ?
F18' P3 F16 128.8(15) . . ?
F18' P3 F15' 94.9(17) . . ?
F16 P3 F15' 135.5(18) . . ?
F18' P3 F14 90.7(10) . . ?
F16 P3 F14 81.8(8) . . ?
F15' P3 F14 91.0(8) . . ?
F18' P3 F15 141.5(15) . . ?
F16 P3 F15 88.4(8) . . ?
F15' P3 F15 47.2(14) . . ?
F14 P3 F15 84.4(7) . . ?
F18' P3 F17 39.4(11) . . ?
F16 P3 F17 89.6(9) . . ?
F15' P3 F17 134.3(17) . . ?
F14 P3 F17 88.4(5) . . ?
F15 P3 F17 172.7(7) . . ?
F18' P3 F18 52.4(12) . . ?
F16 P3 F18 176.2(9) . . ?
F15' P3 F18 42.8(14) . . ?
F14 P3 F18 94.7(6) . . ?
F15 P3 F18 89.9(8) . . ?
F17 P3 F18 91.7(9) . . ?
F18' P3 F16' 165.2(12) . . ?
F16 P3 F16' 51.6(9) . . ?
F15' P3 F16' 88.6(14) . . ?
F14 P3 F16' 103.6(7) . . ?
F15 P3 F16' 45.9(7) . . ?
F17 P3 F16' 135.8(12) . . ?
F18 P3 F16' 128.5(11) . . ?
F18' P3 F17' 89.3(13) . . ?
F16 P3 F17' 43.9(8) . . ?
F15' P3 F17' 167.4(10) . . ?
F14 P3 F17' 100.9(8) . . ?
F15 P3 F17' 129.2(12) . . ?
F17 P3 F17' 51.4(8) . . ?
F18 P3 F17' 138.8(11) . . ?
F16' P3 F17' 84.4(12) . . ?
F18' P3 F13 89.5(10) . . ?
F16 P3 F13 98.8(8) . . ?
F15' P3 F13 88.1(8) . . ?
F14 P3 F13 179.0(3) . . ?
F15 P3 F13 94.9(7) . . ?
F17 P3 F13 92.4(5) . . ?
F18 P3 F13 84.7(6) . . ?
F16' P3 F13 76.2(6) . . ?
F17' P3 F13 80.1(7) . . ?
N2 C1 N1 104.4(5) . . ?
N2 C1 Co1 142.5(5) . . ?
N1 C1 Co1 112.6(4) . . ?
C3 C2 N2 107.9(6) . . ?
C2 C3 N1 106.2(6) . . ?
N3 C4 N1 109.2(5) . . ?
N3 C4 C5 121.5(5) . . ?
N1 C4 C5 129.3(6) . . ?
C6 C5 C4 118.2(6) . . ?
C5 C6 C7 121.2(6) . . ?
C8 C7 C6 115.7(6) . . ?
C8 C7 C14 116.5(6) . . ?
C6 C7 C14 127.8(6) . . ?
N3 C8 C7 122.4(5) . . ?
N3 C8 C9 115.1(5) . . ?
C7 C8 C9 122.5(5) . . ?
C10 C9 N4 125.5(6) . . ?
C10 C9 C8 120.3(6) . . ?
N4 C9 C8 114.2(5) . . ?
C9 C10 C11 116.1(6) . . ?
C9 C10 C15 117.5(6) . . ?
C11 C10 C15 126.4(6) . . ?
C12 C11 C10 118.7(6) . . ?
C11 C12 C13 121.4(6) . . ?
N4 C13 C12 122.2(6) . . ?
C15 C14 C7 120.9(6) . . ?
C14 C15 C10 122.2(6) . . ?
N2 C16 C17 112.4(5) . . ?
N5 C17 C18 123.1(6) . . ?
N5 C17 C16 116.5(6) . . ?
C18 C17 C16 120.4(6) . . ?
C17 C18 C19 119.1(7) . . ?
C18 C19 C20 119.0(7) . . ?
C21 C20 C19 118.5(7) . . ?
C20 C21 N5 124.2(7) . . ?
N7 C22 N6 104.3(5) . . ?
N7 C22 Co1 142.9(4) . . ?
N6 C22 Co1 112.7(4) . . ?
C24 C23 N7 107.8(6) . . ?
C23 C24 N6 106.0(6) . . ?
N8 C25 C26 121.6(6) . . ?
N8 C25 N6 109.0(5) . . ?
C26 C25 N6 129.4(6) . . ?
C27 C26 C25 118.4(6) . . ?
C26 C27 C28 121.2(6) . . ?
C29 C28 C27 116.2(6) . . ?
C29 C28 C35 115.8(6) . . ?
C27 C28 C35 127.9(6) . . ?
N8 C29 C28 122.6(6) . . ?
N8 C29 C30 113.4(5) . . ?
C28 C29 C30 124.0(6) . . ?
N9 C30 C31 123.5(5) . . ?
N9 C30 C29 116.6(5) . . ?
C31 C30 C29 119.8(5) . . ?
C30 C31 C32 117.1(6) . . ?
C30 C31 C36 116.1(6) . . ?
C32 C31 C36 126.8(6) . . ?
C33 C32 C31 118.3(6) . . ?
C32 C33 C34 121.7(6) . . ?
N9 C34 C33 121.7(6) . . ?
C36 C35 C28 120.7(6) . . ?
C35 C36 C31 123.5(6) . . ?
N7 C37 C38 110.3(5) . . ?
N10 C38 C39 121.9(6) . . ?
N10 C38 C37 115.6(6) . . ?
C39 C38 C37 122.5(6) . . ?
C38 C39 C40 119.8(7) . . ?
C41 C40 C39 118.1(7) . . ?
C42 C41 C40 119.3(7) . . ?
N10 C42 C41 124.0(7) . . ?
N11 C43 C44 179.4(11) . . ?
N12' C45 C46 172.7(15) . . ?

loop_
_geom_bond_atom_site_label_1
_geom_bond_atom_site_label_2
_geom_bond_distance
_geom_bond_site_symmetry_2
_geom_bond_publ_flag
Co1 N8 1.871(4) . ?
Co1 N3 1.874(4) . ?
Co1 C1 1.927(6) . ?
Co1 C22 1.949(6) . ?
Co1 N4 2.016(5) . ?
Co1 N9 2.043(5) . ?
F1 P1 1.579(5) . ?
F2 P1 1.554(5) . ?
F3 P1 1.547(5) . ?
F4 P1 1.596(4) . ?
F5 P1 1.581(5) . ?
F6 P1 1.595(4) . ?
F7 P2 1.528(5) . ?
F8 P2 1.581(5) . ?
F9 P2 1.508(6) . ?
F10 P2 1.570(5) . ?
F11 P2 1.562(6) . ?
F12 P2 1.585(5) . ?
F13 P3 1.606(5) . ?
F14 P3 1.555(5) . ?
F15 P3 1.557(10) . ?
F16 P3 1.552(11) . ?
F17 P3 1.567(11) . ?
F18 P3 1.573(12) . ?
F15' P3 1.553(19) . ?
F16' P3 1.587(14) . ?
F17' P3 1.597(15) . ?
F18' P3 1.486(18) . ?
N1 C3 1.388(7) . ?
N1 C1 1.392(7) . ?
N1 C4 1.403(7) . ?
N2 C1 1.339(7) . ?
N2 C2 1.403(8) . ?
N2 C16 1.467(7) . ?
N3 C4 1.328(7) . ?
N3 C8 1.340(7) . ?
N4 C13 1.344(7) . ?
N4 C9 1.377(7) . ?
N5 C17 1.346(7) . ?
N5 C21 1.362(8) . ?
N6 C24 1.375(7) . ?
N6 C22 1.380(6) . ?
N6 C25 1.415(7) . ?
N7 C22 1.340(7) . ?
N7 C23 1.388(7) . ?
N7 C37 1.495(7) . ?
N8 C25 1.338(7) . ?
N8 C29 1.352(7) . ?
N9 C34 1.314(7) . ?
N9 C30 1.383(6) . ?
N10 C42 1.341(8) . ?
N10 C38 1.351(7) . ?
N11 C43 1.137(10) . ?
N12' C45 1.174(12) . ?
C2 C3 1.338(9) . ?
C4 C5 1.404(7) . ?
C5 C6 1.381(9) . ?
C6 C7 1.423(8) . ?
C7 C8 1.411(7) . ?
C7 C14 1.425(9) . ?
C8 C9 1.415(8) . ?
C9 C10 1.373(8) . ?
C10 C11 1.427(9) . ?
C10 C15 1.448(8) . ?
C11 C12 1.364(8) . ?
C12 C13 1.378(8) . ?
C14 C15 1.362(9) . ?
C16 C17 1.519(8) . ?
C17 C18 1.367(8) . ?
C18 C19 1.378(10) . ?
C19 C20 1.379(10) . ?
C20 C21 1.348(9) . ?
C23 C24 1.346(8) . ?
C25 C26 1.389(8) . ?
C26 C27 1.383(9) . ?
C27 C28 1.408(9) . ?
C28 C29 1.398(7) . ?
C28 C35 1.445(9) . ?
C29 C30 1.406(8) . ?
C30 C31 1.404(8) . ?
C31 C32 1.410(9) . ?
C31 C36 1.453(8) . ?
C32 C33 1.362(8) . ?
C33 C34 1.407(8) . ?
C35 C36 1.345(9) . ?
C37 C38 1.501(8) . ?
C38 C39 1.380(8) . ?
C39 C40 1.386(9) . ?
C40 C41 1.368(10) . ?
C41 C42 1.363(10) . ?
C43 C44 1.445(12) . ?
C45 C46 1.425(13) . ?

loop_
_geom_torsion_atom_site_label_1
_geom_torsion_atom_site_label_2
_geom_torsion_atom_site_label_3
_geom_torsion_atom_site_label_4
_geom_torsion
_geom_torsion_site_symmetry_1
_geom_torsion_site_symmetry_2
_geom_torsion_site_symmetry_3
_geom_torsion_site_symmetry_4
_geom_torsion_publ_flag
N8 Co1 N3 C4 -114(3) . . . . ?
C1 Co1 N3 C4 4.0(4) . . . . ?
C22 Co1 N3 C4 93.7(4) . . . . ?
N4 Co1 N3 C4 -177.0(4) . . . . ?
N9 Co1 N3 C4 -85.6(4) . . . . ?
N8 Co1 N3 C8 59(3) . . . . ?
C1 Co1 N3 C8 176.7(4) . . . . ?
C22 Co1 N3 C8 -93.6(4) . . . . ?
N4 Co1 N3 C8 -4.2(4) . . . . ?
N9 Co1 N3 C8 87.1(4) . . . . ?
N8 Co1 N4 C13 7.1(5) . . . . ?
N3 Co1 N4 C13 -176.8(5) . . . . ?
C1 Co1 N4 C13 -173.7(6) . . . . ?
C22 Co1 N4 C13 -73.3(5) . . . . ?
N9 Co1 N4 C13 88.9(5) . . . . ?
N8 Co1 N4 C9 -172.7(4) . . . . ?
N3 Co1 N4 C9 3.5(4) . . . . ?
C1 Co1 N4 C9 6.6(9) . . . . ?
C22 Co1 N4 C9 106.9(4) . . . . ?
N9 Co1 N4 C9 -90.8(4) . . . . ?
N3 Co1 N8 C25 -152(3) . . . . ?
C1 Co1 N8 C25 90.9(5) . . . . ?
C22 Co1 N8 C25 0.8(4) . . . . ?
N4 Co1 N8 C25 -89.4(4) . . . . ?
N9 Co1 N8 C25 179.6(5) . . . . ?
N3 Co1 N8 C29 25(3) . . . . ?
C1 Co1 N8 C29 -92.4(4) . . . . ?
C22 Co1 N8 C29 177.5(4) . . . . ?
N4 Co1 N8 C29 87.3(4) . . . . ?
N9 Co1 N8 C29 -3.7(4) . . . . ?
N8 Co1 N9 C34 -174.8(5) . . . . ?
N3 Co1 N9 C34 7.3(5) . . . . ?
C1 Co1 N9 C34 -73.1(5) . . . . ?
C22 Co1 N9 C34 -170.7(6) . . . . ?
N4 Co1 N9 C34 89.2(5) . . . . ?
N8 Co1 N9 C30 2.9(3) . . . . ?
N3 Co1 N9 C30 -175.1(4) . . . . ?
C1 Co1 N9 C30 104.5(4) . . . . ?
C22 Co1 N9 C30 6.9(8) . . . . ?
N4 Co1 N9 C30 -93.2(4) . . . . ?
C2 N2 C1 N1 2.6(6) . . . . ?
C16 N2 C1 N1 173.1(5) . . . . ?
C2 N2 C1 Co1 173.8(6) . . . . ?
C16 N2 C1 Co1 -15.7(10) . . . . ?
C3 N1 C1 N2 -1.8(6) . . . . ?
C4 N1 C1 N2 -179.9(5) . . . . ?
C3 N1 C1 Co1 -176.1(4) . . . . ?
C4 N1 C1 Co1 5.8(6) . . . . ?
N8 Co1 C1 N2 0.3(7) . . . . ?
N3 Co1 C1 N2 -175.9(7) . . . . ?
C22 Co1 C1 N2 80.8(7) . . . . ?
N4 Co1 C1 N2 -179.0(5) . . . . ?
N9 Co1 C1 N2 -81.3(7) . . . . ?
N8 Co1 C1 N1 171.1(4) . . . . ?
N3 Co1 C1 N1 -5.1(4) . . . . ?
C22 Co1 C1 N1 -108.4(4) . . . . ?
N4 Co1 C1 N1 -8.2(9) . . . . ?
N9 Co1 C1 N1 89.5(4) . . . . ?
C1 N2 C2 C3 -2.5(7) . . . . ?
C16 N2 C2 C3 -173.2(5) . . . . ?
N2 C2 C3 N1 1.2(7) . . . . ?
C1 N1 C3 C2 0.4(7) . . . . ?
C4 N1 C3 C2 178.1(6) . . . . ?
C8 N3 C4 N1 -174.3(5) . . . . ?
Co1 N3 C4 N1 -1.8(6) . . . . ?
C8 N3 C4 C5 2.7(8) . . . . ?
Co1 N3 C4 C5 175.2(4) . . . . ?
C3 N1 C4 N3 179.7(5) . . . . ?
C1 N1 C4 N3 -2.8(7) . . . . ?
C3 N1 C4 C5 3.0(10) . . . . ?
C1 N1 C4 C5 -179.4(5) . . . . ?
N3 C4 C5 C6 -0.2(8) . . . . ?
N1 C4 C5 C6 176.1(6) . . . . ?
C4 C5 C6 C7 -2.4(9) . . . . ?
C5 C6 C7 C8 2.3(9) . . . . ?
C5 C6 C7 C14 -179.3(6) . . . . ?
C4 N3 C8 C7 -2.7(8) . . . . ?
Co1 N3 C8 C7 -175.5(4) . . . . ?
C4 N3 C8 C9 176.9(5) . . . . ?
Co1 N3 C8 C9 4.1(6) . . . . ?
C6 C7 C8 N3 0.2(8) . . . . ?
C14 C7 C8 N3 -178.3(5) . . . . ?
C6 C7 C8 C9 -179.4(5) . . . . ?
C14 C7 C8 C9 2.1(8) . . . . ?
C13 N4 C9 C10 -1.0(8) . . . . ?
Co1 N4 C9 C10 178.8(5) . . . . ?
C13 N4 C9 C8 177.9(5) . . . . ?
Co1 N4 C9 C8 -2.4(6) . . . . ?
N3 C8 C9 C10 178.0(5) . . . . ?
C7 C8 C9 C10 -2.4(8) . . . . ?
N3 C8 C9 N4 -0.9(7) . . . . ?
C7 C8 C9 N4 178.7(5) . . . . ?
N4 C9 C10 C11 0.5(9) . . . . ?
C8 C9 C10 C11 -178.3(5) . . . . ?
N4 C9 C10 C15 -179.3(5) . . . . ?
C8 C9 C10 C15 1.9(8) . . . . ?
C9 C10 C11 C12 0.2(9) . . . . ?
C15 C10 C11 C12 -179.9(6) . . . . ?
C10 C11 C12 C13 -0.5(10) . . . . ?
C9 N4 C13 C12 0.7(8) . . . . ?
Co1 N4 C13 C12 -179.0(5) . . . . ?
C11 C12 C13 N4 0.0(10) . . . . ?
C8 C7 C14 C15 -1.5(9) . . . . ?
C6 C7 C14 C15 -179.8(6) . . . . ?
C7 C14 C15 C10 1.2(10) . . . . ?
C9 C10 C15 C14 -1.3(9) . . . . ?
C11 C10 C15 C14 178.8(7) . . . . ?
C1 N2 C16 C17 -84.8(7) . . . . ?
C2 N2 C16 C17 84.6(7) . . . . ?
C21 N5 C17 C18 -0.7(9) . . . . ?
C21 N5 C17 C16 -179.1(5) . . . . ?
N2 C16 C17 N5 0.2(8) . . . . ?
N2 C16 C17 C18 -178.3(6) . . . . ?
N5 C17 C18 C19 0.8(11) . . . . ?
C16 C17 C18 C19 179.2(6) . . . . ?
C17 C18 C19 C20 -0.4(12) . . . . ?
C18 C19 C20 C21 -0.1(12) . . . . ?
C19 C20 C21 N5 0.3(12) . . . . ?
C17 N5 C21 C20 0.1(10) . . . . ?
C23 N7 C22 N6 -1.0(6) . . . . ?
C37 N7 C22 N6 178.2(5) . . . . ?
C23 N7 C22 Co1 178.6(5) . . . . ?
C37 N7 C22 Co1 -2.2(10) . . . . ?
C24 N6 C22 N7 1.2(6) . . . . ?
C25 N6 C22 N7 177.2(5) . . . . ?
C24 N6 C22 Co1 -178.5(4) . . . . ?
C25 N6 C22 Co1 -2.5(6) . . . . ?
N8 Co1 C22 N7 -178.6(7) . . . . ?
N3 Co1 C22 N7 -0.6(7) . . . . ?
C1 Co1 C22 N7 79.9(7) . . . . ?
N4 Co1 C22 N7 -82.5(7) . . . . ?
N9 Co1 C22 N7 177.4(5) . . . . ?
N8 Co1 C22 N6 1.0(4) . . . . ?
N3 Co1 C22 N6 179.0(4) . . . . ?
C1 Co1 C22 N6 -100.5(4) . . . . ?
N4 Co1 C22 N6 97.1(4) . . . . ?
N9 Co1 C22 N6 -3.1(9) . . . . ?
C22 N7 C23 C24 0.5(7) . . . . ?
C37 N7 C23 C24 -178.8(5) . . . . ?
N7 C23 C24 N6 0.3(7) . . . . ?
C22 N6 C24 C23 -0.9(7) . . . . ?
C25 N6 C24 C23 -176.1(6) . . . . ?
C29 N8 C25 C26 1.6(8) . . . . ?
Co1 N8 C25 C26 178.2(4) . . . . ?
C29 N8 C25 N6 -179.0(5) . . . . ?
Co1 N8 C25 N6 -2.3(6) . . . . ?
C24 N6 C25 N8 178.0(6) . . . . ?
C22 N6 C25 N8 3.0(7) . . . . ?
C24 N6 C25 C26 -2.6(11) . . . . ?
C22 N6 C25 C26 -177.6(6) . . . . ?
N8 C25 C26 C27 -0.9(9) . . . . ?
N6 C25 C26 C27 179.8(6) . . . . ?
C25 C26 C27 C28 0.2(10) . . . . ?
C26 C27 C28 C29 -0.2(10) . . . . ?
C26 C27 C28 C35 179.1(7) . . . . ?
C25 N8 C29 C28 -1.6(8) . . . . ?
Co1 N8 C29 C28 -178.4(4) . . . . ?
C25 N8 C29 C30 -179.5(5) . . . . ?
Co1 N8 C29 C30 3.7(6) . . . . ?
C27 C28 C29 N8 0.9(9) . . . . ?
C35 C28 C29 N8 -178.4(6) . . . . ?
C27 C28 C29 C30 178.6(6) . . . . ?
C35 C28 C29 C30 -0.8(9) . . . . ?
C34 N9 C30 C31 -1.9(8) . . . . ?
Co1 N9 C30 C31 -179.9(5) . . . . ?
C34 N9 C30 C29 176.3(5) . . . . ?
Co1 N9 C30 C29 -1.7(6) . . . . ?
N8 C29 C30 N9 -1.0(7) . . . . ?
C28 C29 C30 N9 -178.9(5) . . . . ?
N8 C29 C30 C31 177.2(5) . . . . ?
C28 C29 C30 C31 -0.7(9) . . . . ?
N9 C30 C31 C32 1.9(9) . . . . ?
C29 C30 C31 C32 -176.2(5) . . . . ?
N9 C30 C31 C36 -179.8(5) . . . . ?
C29 C30 C31 C36 2.1(8) . . . . ?
C30 C31 C32 C33 -0.4(9) . . . . ?
C36 C31 C32 C33 -178.5(6) . . . . ?
C31 C32 C33 C34 -1.0(10) . . . . ?
C30 N9 C34 C33 0.4(8) . . . . ?
Co1 N9 C34 C33 177.9(4) . . . . ?
C32 C33 C34 N9 1.0(10) . . . . ?
C29 C28 C35 C36 0.6(10) . . . . ?
C27 C28 C35 C36 -178.7(7) . . . . ?
C28 C35 C36 C31 0.9(12) . . . . ?
C30 C31 C36 C35 -2.3(10) . . . . ?
C32 C31 C36 C35 175.8(7) . . . . ?
C22 N7 C37 C38 -102.9(6) . . . . ?
C23 N7 C37 C38 76.2(7) . . . . ?
C42 N10 C38 C39 0.1(9) . . . . ?
C42 N10 C38 C37 -179.1(5) . . . . ?
N7 C37 C38 N10 91.1(6) . . . . ?
N7 C37 C38 C39 -88.1(7) . . . . ?
N10 C38 C39 C40 -0.2(9) . . . . ?
C37 C38 C39 C40 178.9(6) . . . . ?
C38 C39 C40 C41 0.5(10) . . . . ?
C39 C40 C41 C42 -0.7(11) . . . . ?
C38 N10 C42 C41 -0.4(10) . . . . ?
C40 C41 C42 N10 0.6(11) . . . . ?
